data_7001850
loop_
_publ_author_name
'Pritchard, Ruth'
'Lazar, Hanane'
'Barrett, Simon A.'
'Kilner, Colin A.'
'Asthana, Saket'
'Carbonera, Chiara'
'L\'etard, Jean-Fran\,cois'
'Halcrow, Malcolm A.'

_publ_section_title
;
 Thermal and light-induced spin-transitions in iron(ii) complexes of
 2,6-bis(4-halopyrazolyl)pyridines: the influence of polymorphism on a
 spin-crossover compound
;
_journal_issue 33
_journal_name_full 'Dalton Transactions'
_journal_page_first 6656
_journal_page_last 6666
_journal_paper_doi 10.1039/b907094j
_journal_year 2009
_chemical_formula_moiety 'C11 H7 Br2 N5'
_chemical_formula_sum 'C11 H7 Br2 N5'
_chemical_formula_weight 369.04
_chemical_name_systematic
;
2,6-bis(4-bromopyrazol-1-yl)pyridine
;
_space_group_IT_number 14
_symmetry_cell_setting monoclinic
_symmetry_space_group_name_Hall '-P 2ybc'
_symmetry_space_group_name_H-M 'P 1 21/c 1'
_atom_sites_solution_hydrogens geom
_atom_sites_solution_primary direct
_atom_sites_solution_secondary difmap
_audit_creation_method SHELXL-97
_cell_angle_alpha 90.00
_cell_angle_beta 103.757(3)
_cell_angle_gamma 90.00
_cell_formula_units_Z 4
_cell_length_a 16.1867(15)
_cell_length_b 3.8789(3)
_cell_length_c 20.1485(17)
_cell_measurement_reflns_used 2553
_cell_measurement_temperature 150(2)
_cell_measurement_theta_max 27.95
_cell_measurement_theta_min 2.59
_cell_volume 1228.77(18)
_computing_cell_refinement 'APEX 2 software, Bruker Nonius 2007'
_computing_data_collection 'APEX 2 software, Bruker Nonius 2007'
_computing_data_reduction 'SAINT, Bruker Nonius 2004'
_computing_molecular_graphics 'ORTEX (McArdle, 1995)'
_computing_publication_material 'local program'
_computing_structure_refinement 'SHELXL-97 (Sheldrick, 1997)'
_computing_structure_solution 'SHELXS-97 (Sheldrick, 1990)'
_diffrn_ambient_temperature 150(2)
_diffrn_detector_area_resol_mean '120 microns'
_diffrn_measured_fraction_theta_full 0.998
_diffrn_measured_fraction_theta_max 0.998
_diffrn_measurement_device_type 'Bruker X8 Apex diffractometer'
_diffrn_measurement_method 'Rotation images'
_diffrn_radiation_monochromator graphite
_diffrn_radiation_source 'rotating anode'
_diffrn_radiation_type MoK\a
_diffrn_radiation_wavelength 0.71073
_diffrn_reflns_av_R_equivalents 0.0597
_diffrn_reflns_av_sigmaI/netI 0.0626
_diffrn_reflns_limit_h_max 21
_diffrn_reflns_limit_h_min -21
_diffrn_reflns_limit_k_max 2
_diffrn_reflns_limit_k_min -5
_diffrn_reflns_limit_l_max 26
_diffrn_reflns_limit_l_min -26
_diffrn_reflns_number 13364
_diffrn_reflns_theta_full 28.21
_diffrn_reflns_theta_max 28.21
_diffrn_reflns_theta_min 1.30
_diffrn_standards_decay_% 0
_diffrn_standards_interval_count 0
_diffrn_standards_interval_time 0
_diffrn_standards_number 0
_exptl_absorpt_coefficient_mu 6.585
_exptl_absorpt_correction_T_max 0.954
_exptl_absorpt_correction_T_min 0.754
_exptl_absorpt_correction_type multi-scan
_exptl_absorpt_process_details
;
Sheldrick, G. M. (2002). SADABS v. 2.03. University of
G/ottingen, Germany.
;
_exptl_crystal_colour colourless
_exptl_crystal_density_diffrn 1.995
_exptl_crystal_density_method 'not measured'
_exptl_crystal_description needle
_exptl_crystal_F_000 712
_exptl_crystal_size_max 0.27
_exptl_crystal_size_mid 0.06
_exptl_crystal_size_min 0.01
_refine_diff_density_max 0.535
_refine_diff_density_min -0.539
_refine_diff_density_rms 0.108
_refine_ls_extinction_method none
_refine_ls_goodness_of_fit_ref 1.038
_refine_ls_hydrogen_treatment constr
_refine_ls_matrix_type full
_refine_ls_number_parameters 163
_refine_ls_number_reflns 3023
_refine_ls_number_restraints 0
_refine_ls_restrained_S_all 1.038
_refine_ls_R_factor_all 0.0569
_refine_ls_R_factor_gt 0.0347
_refine_ls_shift/su_max 0.001
_refine_ls_shift/su_mean 0.000
_refine_ls_structure_factor_coef Fsqd
_refine_ls_weighting_details 'calc w=1/[\s^2^(Fo^2^)+(0.0000P)^2^+0.6769P] where P=(Fo^2^+2Fc^2^)/3'
_refine_ls_weighting_scheme calc
_refine_ls_wR_factor_gt 0.0659
_refine_ls_wR_factor_ref 0.0726
_reflns_number_gt 2260
_reflns_number_total 3023
_reflns_threshold_expression >2sigma(I)
_cod_data_source_file b907094j.txt
_cod_data_source_block rpppbr
_cod_depositor_comments
;
The following automatic conversions were performed:
'_symmetry_cell_setting' value 'Monoclinic' changed to 'monoclinic'
according to '/home/saulius/struct/CIF-dictionaries/cif_core.dic'
dictionary named 'cif_core.dic' version 2.4.1 from 2010-06-29.

Automatic conversion script
Id: cif_fix_enum 1527 2010-12-29 10:47:43Z saulius 
;
_cod_original_cell_volume 1228.76(18)
_cod_original_sg_symbol_H-M 'P 21/c'
_cod_database_code 7001850

loop_
_symmetry_equiv_pos_as_xyz
'x, y, z'
'-x, y+1/2, -z+1/2'
'-x, -y, -z'
'x, -y-1/2, z-1/2'

loop_
_atom_site_label
_atom_site_type_symbol
_atom_site_fract_x
_atom_site_fract_y
_atom_site_fract_z
_atom_site_U_iso_or_equiv
_atom_site_adp_type
_atom_site_occupancy
_atom_site_symmetry_multiplicity
_atom_site_calc_flag
_atom_site_refinement_flags
_atom_site_disorder_assembly
_atom_site_disorder_group
Br1 Br 0.61094(2) 0.60765(8) 0.85142(2) 0.03274(12) Uani 1 1 d . . .
N1 N 0.41799(19) 0.1927(7) 0.92223(13) 0.0243(7) Uani 1 1 d . . .
C1 C 0.4310(2) 0.4728(8) 0.82694(17) 0.0210(7) Uani 1 1 d . . .
H1 H 0.4168 0.5790 0.7832 0.025 Uiso 1 1 calc R . .
Br2 Br 0.16278(2) 0.92947(8) 0.506328(17) 0.02484(11) Uani 1 1 d . . .
N2 N 0.37676(18) 0.3197(6) 0.85985(13) 0.0198(6) Uani 1 1 d . . .
C2 C 0.5095(2) 0.4441(8) 0.86879(17) 0.0219(7) Uani 1 1 d . . .
N3 N 0.25612(17) 0.4007(6) 0.77350(13) 0.0176(6) Uani 1 1 d . . .
C3 C 0.4990(2) 0.2694(8) 0.92721(16) 0.0243(8) Uani 1 1 d . . .
H3 H 0.5441 0.2135 0.9653 0.029 Uiso 1 1 calc R . .
N4 N 0.14255(17) 0.5104(6) 0.68267(13) 0.0177(6) Uani 1 1 d . . .
C4 C 0.2879(2) 0.2802(7) 0.83636(16) 0.0180(7) Uani 1 1 d . . .
N5 N 0.05769(18) 0.5215(7) 0.65318(15) 0.0272(7) Uani 1 1 d . . .
C5 C 0.2393(2) 0.1243(8) 0.87624(17) 0.0217(7) Uani 1 1 d . . .
H5 H 0.2645 0.0404 0.9207 0.026 Uiso 1 1 calc R . .
C6 C 0.1530(2) 0.0960(7) 0.84879(17) 0.0212(7) Uani 1 1 d . . .
H6 H 0.1177 -0.0093 0.8745 0.025 Uiso 1 1 calc R . .
C7 C 0.1177(2) 0.2211(8) 0.78361(16) 0.0203(7) Uani 1 1 d . . .
H7 H 0.0585 0.2036 0.7636 0.024 Uiso 1 1 calc R . .
C8 C 0.1723(2) 0.3712(7) 0.74935(15) 0.0174(7) Uani 1 1 d . . .
C9 C 0.0540(2) 0.6623(9) 0.59276(17) 0.0271(8) Uani 1 1 d . . .
H9 H 0.0026 0.7060 0.5597 0.033 Uiso 1 1 calc R . .
C10 C 0.1346(2) 0.7390(8) 0.58341(15) 0.0180(7) Uani 1 1 d . . .
C11 C 0.1904(2) 0.6397(7) 0.64181(16) 0.0187(7) Uani 1 1 d . . .
H11 H 0.2507 0.6573 0.6519 0.022 Uiso 1 1 calc R . .

loop_
_atom_site_aniso_label
_atom_site_aniso_U_11
_atom_site_aniso_U_22
_atom_site_aniso_U_33
_atom_site_aniso_U_23
_atom_site_aniso_U_13
_atom_site_aniso_U_12
Br1 0.0195(2) 0.02579(17) 0.0532(3) 0.00426(16) 0.00914(18) -0.00013(15)
N1 0.0253(17) 0.0326(15) 0.0127(14) 0.0044(12) -0.0003(13) 0.0051(13)
C1 0.0209(19) 0.0214(14) 0.0213(18) 0.0032(13) 0.0063(15) 0.0025(13)
Br2 0.0337(2) 0.02347(15) 0.01772(18) 0.00280(13) 0.00681(15) 0.00297(15)
N2 0.0199(16) 0.0227(13) 0.0163(14) 0.0021(11) 0.0033(13) 0.0036(12)
C2 0.0185(18) 0.0202(14) 0.0265(19) 0.0001(14) 0.0047(15) 0.0021(14)
N3 0.0193(15) 0.0168(11) 0.0172(14) -0.0010(10) 0.0055(12) -0.0001(11)
C3 0.024(2) 0.0291(16) 0.0167(18) -0.0021(14) -0.0024(16) 0.0042(15)
N4 0.0121(14) 0.0216(12) 0.0190(14) 0.0006(11) 0.0030(12) -0.0020(11)
C4 0.0181(18) 0.0183(13) 0.0170(17) -0.0038(13) 0.0030(14) 0.0036(13)
N5 0.0171(17) 0.0384(16) 0.0244(16) 0.0017(13) 0.0017(14) -0.0006(13)
C5 0.029(2) 0.0224(14) 0.0156(17) 0.0016(13) 0.0095(16) 0.0016(15)
C6 0.025(2) 0.0206(14) 0.0219(18) 0.0025(14) 0.0126(15) 0.0005(14)
C7 0.0174(18) 0.0205(14) 0.0244(18) -0.0007(14) 0.0075(15) -0.0013(14)
C8 0.0215(18) 0.0167(13) 0.0144(17) -0.0012(12) 0.0052(14) 0.0031(13)
C9 0.020(2) 0.0397(19) 0.0186(18) 0.0033(15) -0.0011(16) 0.0028(16)
C10 0.0195(18) 0.0195(14) 0.0149(16) -0.0012(13) 0.0041(14) 0.0009(14)
C11 0.0167(17) 0.0217(14) 0.0193(17) -0.0009(13) 0.0073(15) 0.0010(13)

loop_
_atom_type_symbol
_atom_type_description
_atom_type_scat_dispersion_real
_atom_type_scat_dispersion_imag
_atom_type_scat_source
C C 0.0033 0.0016 'International Tables Vol C Tables 4.2.6.8 and 6.1.1.4'
H H 0.0000 0.0000 'International Tables Vol C Tables 4.2.6.8 and 6.1.1.4'
N N 0.0061 0.0033 'International Tables Vol C Tables 4.2.6.8 and 6.1.1.4'
Br Br -0.2901 2.4595 'International Tables Vol C Tables 4.2.6.8 and 6.1.1.4'

loop_
_geom_angle_atom_site_label_1
_geom_angle_atom_site_label_2
_geom_angle_atom_site_label_3
_geom_angle
_geom_angle_site_symmetry_1
_geom_angle_site_symmetry_3
_geom_angle_publ_flag
C3 N1 N2 104.3(3) . . ?
C2 C1 N2 106.3(3) . . ?
C2 C1 H1 126.9 . . ?
N2 C1 H1 126.9 . . ?
C1 N2 N1 112.1(3) . . ?
C1 N2 C4 127.6(3) . . ?
N1 N2 C4 120.3(3) . . ?
C1 C2 C3 106.3(3) . . ?
C1 C2 Br1 126.3(3) . . ?
C3 C2 Br1 127.4(3) . . ?
C8 N3 C4 116.5(3) . . ?
N1 C3 C2 111.1(3) . . ?
N1 C3 H3 124.5 . . ?
C2 C3 H3 124.5 . . ?
C11 N4 N5 112.8(3) . . ?
C11 N4 C8 126.9(3) . . ?
N5 N4 C8 120.3(3) . . ?
N3 C4 C5 124.0(3) . . ?
N3 C4 N2 114.4(3) . . ?
C5 C4 N2 121.7(3) . . ?
C9 N5 N4 103.6(3) . . ?
C6 C5 C4 117.5(3) . . ?
C6 C5 H5 121.3 . . ?
C4 C5 H5 121.3 . . ?
C5 C6 C7 120.1(3) . . ?
C5 C6 H6 120.0 . . ?
C7 C6 H6 120.0 . . ?
C8 C7 C6 117.0(3) . . ?
C8 C7 H7 121.5 . . ?
C6 C7 H7 121.5 . . ?
N3 C8 C7 125.0(3) . . ?
N3 C8 N4 113.5(3) . . ?
C7 C8 N4 121.5(3) . . ?
N5 C9 C10 112.0(3) . . ?
N5 C9 H9 124.0 . . ?
C10 C9 H9 124.0 . . ?
C11 C10 C9 105.9(3) . . ?
C11 C10 Br2 126.0(3) . . ?
C9 C10 Br2 128.1(2) . . ?
N4 C11 C10 105.8(3) . . ?
N4 C11 H11 127.1 . . ?
C10 C11 H11 127.1 . . ?

loop_
_geom_bond_atom_site_label_1
_geom_bond_atom_site_label_2
_geom_bond_distance
_geom_bond_site_symmetry_2
_geom_bond_publ_flag
Br1 C2 1.870(3) . ?
N1 C3 1.326(4) . ?
N1 N2 1.367(3) . ?
C1 C2 1.351(4) . ?
C1 N2 1.357(4) . ?
C1 H1 0.9500 . ?
Br2 C10 1.872(3) . ?
N2 C4 1.412(4) . ?
C2 C3 1.403(5) . ?
N3 C8 1.333(4) . ?
N3 C4 1.333(4) . ?
C3 H3 0.9500 . ?
N4 C11 1.354(4) . ?
N4 N5 1.361(4) . ?
N4 C8 1.422(4) . ?
C4 C5 1.390(4) . ?
N5 C9 1.323(4) . ?
C5 C6 1.378(5) . ?
C5 H5 0.9500 . ?
C6 C7 1.389(4) . ?
C6 H6 0.9500 . ?
C7 C8 1.374(4) . ?
C7 H7 0.9500 . ?
C9 C10 1.394(5) . ?
C9 H9 0.9500 . ?
C10 C11 1.358(4) . ?
C11 H11 0.9500 . ?

loop_
_cod_related_entry_id
_cod_related_entry_database
_cod_related_entry_code
1 ChemSpider 9592215
